data_4072441
loop_
_publ_author_name
'Rosen, Evelyn L.'
'Sanderson, Matthew D.'
'Saravanakumar, Shanmuganathan'
'Bielawski, Christopher W.'

_publ_section_title
;
 Synthesis and Study of the First N-Aryl Acyclic Diaminocarbene and Its
 Transition-Metal Complexes
;
_journal_issue 24
_journal_name_full Organometallics
_journal_page_first 5774
_journal_paper_doi 10.1021/om7007925
_journal_volume 26
_journal_year 2007
_chemical_formula_moiety 'C27 H41 N2 1+, H2 O, I 1-'
_chemical_formula_sum 'C27 H43 I N2 O'
_chemical_formula_weight 538.53
_chemical_name_systematic
;
?
;
_space_group_IT_number 2
_symmetry_cell_setting triclinic
_symmetry_space_group_name_Hall '-P 1'
_symmetry_space_group_name_H-M 'P -1'
_atom_sites_solution_hydrogens geom
_atom_sites_solution_primary direct
_atom_sites_solution_secondary difmap
_audit_creation_method SHELXL-97
_cell_angle_alpha 103.3480(15)
_cell_angle_beta 103.8380(18)
_cell_angle_gamma 106.6460(17)
_cell_formula_units_Z 2
_cell_length_a 10.6234(3)
_cell_length_b 10.8976(4)
_cell_length_c 13.5789(5)
_cell_measurement_reflns_used 4293
_cell_measurement_temperature 153(2)
_cell_measurement_theta_max 27.5
_cell_measurement_theta_min 1
_cell_volume 1384.63(9)
_computing_cell_refinement 'Collect software, Nonius B.V. 1998'
_computing_data_collection 'Collect software, Nonius B.V. 1998'
_computing_data_reduction
;
DENZO and Scalepack (Otwinoski and Minor, 1997)
;
_computing_molecular_graphics 'XP SHELXTL/PC, Siemens Analytical'
_computing_structure_refinement 'XL SHELXTL/PC, Siemens Analytical'
_computing_structure_solution
;

SIR97 - Altomare A., Burla M.C., Camalli M., Cascarano G.L., Giacovazzo C.,
Guagliardi A., Moliterni A.G.G., Polidori G.,Spagna R.
;
_diffrn_ambient_temperature 293(2)
_diffrn_measured_fraction_theta_full 0.993
_diffrn_measured_fraction_theta_max 0.993
_diffrn_measurement_device_type 'Nonius Kappa CCD'
_diffrn_measurement_method \w-scans
_diffrn_radiation_monochromator graphite
_diffrn_radiation_source 'fine-focus sealed tube'
_diffrn_radiation_type MoK\a
_diffrn_radiation_wavelength 0.71073
_diffrn_reflns_av_R_equivalents 0.0247
_diffrn_reflns_av_sigmaI/netI 0.0565
_diffrn_reflns_limit_h_max 13
_diffrn_reflns_limit_h_min -11
_diffrn_reflns_limit_k_max 14
_diffrn_reflns_limit_k_min -14
_diffrn_reflns_limit_l_max 17
_diffrn_reflns_limit_l_min -17
_diffrn_reflns_number 9787
_diffrn_reflns_theta_full 27.47
_diffrn_reflns_theta_max 27.47
_diffrn_reflns_theta_min 2.06
_exptl_absorpt_coefficient_mu 1.176
_exptl_absorpt_correction_type none
_exptl_crystal_colour colorless
_exptl_crystal_density_diffrn 1.292
_exptl_crystal_density_method 'not measured'
_exptl_crystal_description prisms
_exptl_crystal_F_000 560
_exptl_crystal_size_max 0.15
_exptl_crystal_size_mid 0.13
_exptl_crystal_size_min 0.05
_refine_diff_density_max 1.028
_refine_diff_density_min -1.561
_refine_diff_density_rms 0.084
_refine_ls_extinction_coef 0.0043(7)
_refine_ls_extinction_expression Fc^*^=kFc[1+0.001xFc^2^\l^3^/sin(2\q)]^-1/4^
_refine_ls_extinction_method SHELXL
_refine_ls_goodness_of_fit_ref 1.064
_refine_ls_hydrogen_treatment constr
_refine_ls_matrix_type full
_refine_ls_number_parameters 291
_refine_ls_number_reflns 6299
_refine_ls_number_restraints 0
_refine_ls_restrained_S_all 1.064
_refine_ls_R_factor_all 0.0674
_refine_ls_R_factor_gt 0.0434
_refine_ls_shift/su_max 0.018
_refine_ls_shift/su_mean 0.000
_refine_ls_structure_factor_coef Fsqd
_refine_ls_weighting_details 'calc w=1/[\s^2^(Fo^2^)+(0.0346P)^2^+1.4332P] where P=(Fo^2^+2Fc^2^)/3'
_refine_ls_weighting_scheme calc
_refine_ls_wR_factor_gt 0.0953
_refine_ls_wR_factor_ref 0.1067
_reflns_number_gt 4731
_reflns_number_total 6299
_reflns_threshold_expression >2sigma(I)
_cod_data_source_file cif.cif
_cod_data_source_block dippme
_cod_depositor_comments
;
The following automatic conversions were performed:

'_symmetry_cell_setting' value 'Triclinic' changed to 'triclinic'
according to /home/saulius/struct/CIF-dictionaries/cif_core.dic
dictionary named 'cif_core.dic' version 2.4.1 from 2010-06-29.

Automatic conversion script
Id: cif_fix_values 1715 2011-07-08 13:25:40Z adriana 
;
_cod_original_cell_volume 1384.63(8)
_cod_original_sg_symbol_H-M P-1
_cod_database_code 4072441

loop_
_symmetry_equiv_pos_as_xyz
'x, y, z'
'-x, -y, -z'

loop_
_atom_site_label
_atom_site_type_symbol
_atom_site_fract_x
_atom_site_fract_y
_atom_site_fract_z
_atom_site_U_iso_or_equiv
_atom_site_adp_type
_atom_site_occupancy
_atom_site_symmetry_multiplicity
_atom_site_calc_flag
_atom_site_refinement_flags
I1 I 0.32141(3) 0.12191(2) -0.093088(17) 0.05009(12) Uani 1 1 d .
N1 N 0.6083(3) 0.3327(2) 0.24330(18) 0.0263(5) Uani 1 1 d .
N2 N 0.3979(3) 0.3626(3) 0.25480(18) 0.0271(6) Uani 1 1 d .
C1 C 0.4763(3) 0.3173(3) 0.2055(2) 0.0255(6) Uani 1 1 d .
H1 H 0.4320 0.2670 0.1334 0.031 Uiso 1 1 calc R
C2 C 0.7014(3) 0.4035(3) 0.3534(2) 0.0273(6) Uani 1 1 d .
C3 C 0.7829(3) 0.5395(3) 0.3810(2) 0.0287(7) Uani 1 1 d .
C4 C 0.8732(3) 0.6031(3) 0.4867(2) 0.0334(7) Uani 1 1 d .
H4 H 0.9300 0.6936 0.5078 0.040 Uiso 1 1 calc R
C5 C 0.8797(3) 0.5340(3) 0.5601(2) 0.0345(8) Uani 1 1 d .
H5 H 0.9388 0.5787 0.6303 0.041 Uiso 1 1 calc R
C6 C 0.7991(3) 0.3994(3) 0.5297(2) 0.0321(7) Uani 1 1 d .
H6 H 0.8048 0.3541 0.5799 0.039 Uiso 1 1 calc R
C7 C 0.7083(3) 0.3289(3) 0.4247(2) 0.0293(7) Uani 1 1 d .
C8 C 0.7746(4) 0.6209(3) 0.3037(3) 0.0352(7) Uani 1 1 d .
H8 H 0.6992 0.5625 0.2371 0.042 Uiso 1 1 calc R
C9 C 0.9097(4) 0.6634(4) 0.2764(3) 0.0494(9) Uani 1 1 d .
H9A H 0.9848 0.7237 0.3400 0.074 Uiso 1 1 calc R
H9B H 0.8987 0.7084 0.2237 0.074 Uiso 1 1 calc R
H9C H 0.9299 0.5846 0.2485 0.074 Uiso 1 1 calc R
C10 C 0.7402(5) 0.7443(4) 0.3471(3) 0.0506(10) Uani 1 1 d .
H10A H 0.6569 0.7167 0.3655 0.076 Uiso 1 1 calc R
H10B H 0.7262 0.7876 0.2936 0.076 Uiso 1 1 calc R
H10C H 0.8156 0.8064 0.4098 0.076 Uiso 1 1 calc R
C11 C 0.6208(4) 0.1809(3) 0.3935(3) 0.0378(8) Uani 1 1 d .
H11 H 0.5642 0.1509 0.3179 0.045 Uiso 1 1 calc R
C12 C 0.5213(4) 0.1569(4) 0.4588(3) 0.0513(10) Uani 1 1 d .
H12A H 0.5740 0.1758 0.5322 0.077 Uiso 1 1 calc R
H12B H 0.4586 0.0643 0.4301 0.077 Uiso 1 1 calc R
H12C H 0.4691 0.2155 0.4548 0.077 Uiso 1 1 calc R
C13 C 0.7122(5) 0.0947(4) 0.4051(3) 0.0591(11) Uani 1 1 d .
H13A H 0.7730 0.1097 0.3635 0.089 Uiso 1 1 calc R
H13B H 0.6540 0.0008 0.3800 0.089 Uiso 1 1 calc R
H13C H 0.7665 0.1198 0.4791 0.089 Uiso 1 1 calc R
C14 C 0.2530(3) 0.3302(3) 0.1937(2) 0.0276(6) Uani 1 1 d .
C15 C 0.2208(3) 0.4240(3) 0.1471(2) 0.0329(7) Uani 1 1 d .
C16 C 0.0804(4) 0.3964(4) 0.0969(3) 0.0403(8) Uani 1 1 d .
H16 H 0.0547 0.4564 0.0651 0.048 Uiso 1 1 calc R
C17 C -0.0205(4) 0.2826(4) 0.0937(3) 0.0410(8) Uani 1 1 d .
H17 H -0.1135 0.2668 0.0601 0.049 Uiso 1 1 calc R
C18 C 0.0141(3) 0.1912(4) 0.1396(3) 0.0378(8) Uani 1 1 d .
H18 H -0.0557 0.1142 0.1362 0.045 Uiso 1 1 calc R
C19 C 0.1526(3) 0.2129(3) 0.1910(2) 0.0305(7) Uani 1 1 d .
C20 C 0.3299(4) 0.5465(3) 0.1436(3) 0.0411(8) Uani 1 1 d .
H20 H 0.4211 0.5515 0.1859 0.049 Uiso 1 1 calc R
C21 C 0.3296(5) 0.5313(4) 0.0288(3) 0.0562(11) Uani 1 1 d .
H21A H 0.3438 0.4492 -0.0003 0.084 Uiso 1 1 calc R
H21B H 0.4029 0.6070 0.0286 0.084 Uiso 1 1 calc R
H21C H 0.2418 0.5281 -0.0141 0.084 Uiso 1 1 calc R
C22 C 0.3105(5) 0.6779(4) 0.1924(4) 0.0661(12) Uani 1 1 d .
H22A H 0.2218 0.6756 0.1521 0.099 Uiso 1 1 calc R
H22B H 0.3830 0.7530 0.1907 0.099 Uiso 1 1 calc R
H22C H 0.3143 0.6876 0.2653 0.099 Uiso 1 1 calc R
C23 C 0.1884(4) 0.1081(3) 0.2371(3) 0.0407(8) Uani 1 1 d .
H23 H 0.2898 0.1383 0.2680 0.049 Uiso 1 1 calc R
C24 C 0.1253(5) 0.0874(5) 0.3239(3) 0.0639(12) Uani 1 1 d .
H24A H 0.1620 0.1704 0.3825 0.096 Uiso 1 1 calc R
H24B H 0.1478 0.0182 0.3487 0.096 Uiso 1 1 calc R
H24C H 0.0261 0.0606 0.2953 0.096 Uiso 1 1 calc R
C25 C 0.1363(8) -0.0281(5) 0.1478(4) 0.096(2) Uani 1 1 d .
H25A H 0.0367 -0.0608 0.1189 0.144 Uiso 1 1 calc R
H25B H 0.1647 -0.0922 0.1765 0.144 Uiso 1 1 calc R
H25C H 0.1750 -0.0163 0.0920 0.144 Uiso 1 1 calc R
C26 C 0.6732(3) 0.2718(3) 0.1703(2) 0.0345(7) Uani 1 1 d .
H26A H 0.6077 0.2315 0.0989 0.052 Uiso 1 1 calc R
H26B H 0.7003 0.2037 0.1936 0.052 Uiso 1 1 calc R
H26C H 0.7538 0.3406 0.1708 0.052 Uiso 1 1 calc R
C27 C 0.4378(4) 0.4456(3) 0.3676(2) 0.0355(8) Uani 1 1 d .
H27A H 0.5296 0.4530 0.4058 0.053 Uiso 1 1 calc R
H27B H 0.3732 0.4036 0.3995 0.053 Uiso 1 1 calc R
H27C H 0.4364 0.5341 0.3709 0.053 Uiso 1 1 calc R
O1W O 0.4164(6) -0.0114(5) 0.1230(4) 0.1282(16) Uani 1 1 d .

loop_
_atom_site_aniso_label
_atom_site_aniso_U_11
_atom_site_aniso_U_22
_atom_site_aniso_U_33
_atom_site_aniso_U_23
_atom_site_aniso_U_13
_atom_site_aniso_U_12
I1 0.05112(19) 0.04391(17) 0.03265(14) 0.01193(10) -0.00049(10) -0.00318(12)
N1 0.0284(14) 0.0302(13) 0.0215(11) 0.0077(10) 0.0078(10) 0.0133(11)
N2 0.0275(14) 0.0316(14) 0.0204(11) 0.0073(10) 0.0034(10) 0.0124(11)
C1 0.0307(17) 0.0248(15) 0.0206(13) 0.0078(11) 0.0069(12) 0.0104(13)
C2 0.0290(17) 0.0306(16) 0.0221(14) 0.0078(12) 0.0049(12) 0.0137(13)
C3 0.0275(16) 0.0345(17) 0.0273(15) 0.0112(13) 0.0081(13) 0.0153(14)
C4 0.0282(17) 0.0349(17) 0.0321(16) 0.0048(14) 0.0057(13) 0.0125(14)
C5 0.0311(18) 0.046(2) 0.0240(15) 0.0070(14) 0.0037(13) 0.0188(16)
C6 0.0335(18) 0.0434(19) 0.0265(15) 0.0153(14) 0.0092(13) 0.0213(16)
C7 0.0307(17) 0.0334(17) 0.0291(15) 0.0124(13) 0.0089(13) 0.0180(14)
C8 0.0378(19) 0.0306(17) 0.0313(16) 0.0114(13) 0.0039(14) 0.0089(15)
C9 0.048(2) 0.052(2) 0.045(2) 0.0239(18) 0.0123(18) 0.0093(19)
C10 0.069(3) 0.042(2) 0.047(2) 0.0196(17) 0.013(2) 0.029(2)
C11 0.049(2) 0.0326(18) 0.0311(16) 0.0141(14) 0.0066(15) 0.0159(16)
C12 0.056(3) 0.043(2) 0.055(2) 0.0266(18) 0.0143(19) 0.0112(19)
C13 0.079(3) 0.044(2) 0.058(2) 0.0172(19) 0.014(2) 0.034(2)
C14 0.0258(16) 0.0319(16) 0.0234(14) 0.0068(12) 0.0059(12) 0.0113(13)
C15 0.0309(18) 0.0343(17) 0.0285(15) 0.0106(13) 0.0038(13) 0.0093(14)
C16 0.037(2) 0.047(2) 0.0419(19) 0.0205(16) 0.0079(15) 0.0209(17)
C17 0.0294(19) 0.055(2) 0.0373(18) 0.0130(16) 0.0070(15) 0.0176(17)
C18 0.0305(18) 0.0392(19) 0.0371(17) 0.0103(15) 0.0102(14) 0.0053(15)
C19 0.0332(18) 0.0302(16) 0.0250(14) 0.0060(12) 0.0093(13) 0.0093(14)
C20 0.040(2) 0.0370(19) 0.0414(19) 0.0214(16) 0.0029(16) 0.0079(16)
C21 0.061(3) 0.052(2) 0.057(2) 0.025(2) 0.028(2) 0.010(2)
C22 0.090(4) 0.039(2) 0.061(3) 0.016(2) 0.023(3) 0.012(2)
C23 0.051(2) 0.0321(18) 0.0406(18) 0.0139(15) 0.0151(17) 0.0151(17)
C24 0.095(4) 0.064(3) 0.058(3) 0.035(2) 0.040(3) 0.041(3)
C25 0.182(7) 0.057(3) 0.065(3) 0.019(2) 0.045(4) 0.065(4)
C26 0.0353(18) 0.0417(19) 0.0280(15) 0.0071(14) 0.0116(14) 0.0183(16)
C27 0.0371(19) 0.0434(19) 0.0234(14) 0.0045(14) 0.0051(13) 0.0196(16)
O1W 0.142(4) 0.134(4) 0.135(4) 0.062(3) 0.061(3) 0.060(4)

loop_
_atom_type_symbol
_atom_type_description
_atom_type_scat_dispersion_real
_atom_type_scat_dispersion_imag
_atom_type_scat_source
C C 0.0033 0.0016 'International Tables Vol C Tables 4.2.6.8 and 6.1.1.4'
H H 0.0000 0.0000 'International Tables Vol C Tables 4.2.6.8 and 6.1.1.4'
N N 0.0061 0.0033 'International Tables Vol C Tables 4.2.6.8 and 6.1.1.4'
I I -0.4742 1.8119 'International Tables Vol C Tables 4.2.6.8 and 6.1.1.4'
O O 0.0106 0.0060 'International Tables Vol C Tables 4.2.6.8 and 6.1.1.4'

loop_
_geom_angle_atom_site_label_1
_geom_angle_atom_site_label_2
_geom_angle_atom_site_label_3
_geom_angle
C1 N1 C2 126.8(2)
C1 N1 C26 119.0(2)
C2 N1 C26 114.2(2)
C1 N2 C14 118.5(2)
C1 N2 C27 128.1(3)
C14 N2 C27 113.4(2)
N2 C1 N1 129.6(3)
N2 C1 H1 115.2
N1 C1 H1 115.2
C3 C2 C7 123.4(3)
C3 C2 N1 118.6(3)
C7 C2 N1 118.0(3)
C2 C3 C4 116.9(3)
C2 C3 C8 123.4(3)
C4 C3 C8 119.6(3)
C5 C4 C3 121.3(3)
C5 C4 H4 119.4
C3 C4 H4 119.4
C6 C5 C4 120.2(3)
C6 C5 H5 119.9
C4 C5 H5 119.9
C5 C6 C7 121.4(3)
C5 C6 H6 119.3
C7 C6 H6 119.3
C6 C7 C2 116.7(3)
C6 C7 C11 120.3(3)
C2 C7 C11 123.0(3)
C10 C8 C3 111.8(3)
C10 C8 C9 110.2(3)
C3 C8 C9 111.5(3)
C10 C8 H8 107.7
C3 C8 H8 107.7
C9 C8 H8 107.7
C8 C9 H9A 109.5
C8 C9 H9B 109.5
H9A C9 H9B 109.5
C8 C9 H9C 109.5
H9A C9 H9C 109.5
H9B C9 H9C 109.5
C8 C10 H10A 109.5
C8 C10 H10B 109.5
H10A C10 H10B 109.5
C8 C10 H10C 109.5
H10A C10 H10C 109.5
H10B C10 H10C 109.5
C7 C11 C13 111.3(3)
C7 C11 C12 111.9(3)
C13 C11 C12 110.2(3)
C7 C11 H11 107.8
C13 C11 H11 107.8
C12 C11 H11 107.8
C11 C12 H12A 109.5
C11 C12 H12B 109.5
H12A C12 H12B 109.5
C11 C12 H12C 109.5
H12A C12 H12C 109.5
H12B C12 H12C 109.5
C11 C13 H13A 109.5
C11 C13 H13B 109.5
H13A C13 H13B 109.5
C11 C13 H13C 109.5
H13A C13 H13C 109.5
H13B C13 H13C 109.5
C19 C14 C15 123.4(3)
C19 C14 N2 118.7(3)
C15 C14 N2 117.8(3)
C16 C15 C14 116.7(3)
C16 C15 C20 119.8(3)
C14 C15 C20 123.4(3)
C17 C16 C15 121.3(3)
C17 C16 H16 119.4
C15 C16 H16 119.4
C16 C17 C18 120.9(3)
C16 C17 H17 119.6
C18 C17 H17 119.6
C17 C18 C19 120.7(3)
C17 C18 H18 119.6
C19 C18 H18 119.6
C18 C19 C14 117.1(3)
C18 C19 C23 119.7(3)
C14 C19 C23 123.2(3)
C15 C20 C22 112.0(3)
C15 C20 C21 110.6(3)
C22 C20 C21 110.5(3)
C15 C20 H20 107.9
C22 C20 H20 107.9
C21 C20 H20 107.9
C20 C21 H21A 109.5
C20 C21 H21B 109.5
H21A C21 H21B 109.5
C20 C21 H21C 109.5
H21A C21 H21C 109.5
H21B C21 H21C 109.5
C20 C22 H22A 109.5
C20 C22 H22B 109.5
H22A C22 H22B 109.5
C20 C22 H22C 109.5
H22A C22 H22C 109.5
H22B C22 H22C 109.5
C24 C23 C19 112.5(3)
C24 C23 C25 108.6(4)
C19 C23 C25 109.9(3)
C24 C23 H23 108.6
C19 C23 H23 108.6
C25 C23 H23 108.6
C23 C24 H24A 109.5
C23 C24 H24B 109.5
H24A C24 H24B 109.5
C23 C24 H24C 109.5
H24A C24 H24C 109.5
H24B C24 H24C 109.5
C23 C25 H25A 109.5
C23 C25 H25B 109.5
H25A C25 H25B 109.5
C23 C25 H25C 109.5
H25A C25 H25C 109.5
H25B C25 H25C 109.5
N1 C26 H26A 109.5
N1 C26 H26B 109.5
H26A C26 H26B 109.5
N1 C26 H26C 109.5
H26A C26 H26C 109.5
H26B C26 H26C 109.5
N2 C27 H27A 109.5
N2 C27 H27B 109.5
H27A C27 H27B 109.5
N2 C27 H27C 109.5
H27A C27 H27C 109.5
H27B C27 H27C 109.5

loop_
_geom_bond_atom_site_label_1
_geom_bond_atom_site_label_2
_geom_bond_distance
N1 C1 1.319(4)
N1 C2 1.460(4)
N1 C26 1.478(4)
N2 C1 1.317(4)
N2 C14 1.458(4)
N2 C27 1.474(4)
C1 H1 0.9300
C2 C3 1.392(4)
C2 C7 1.402(4)
C3 C4 1.400(4)
C3 C8 1.526(5)
C4 C5 1.382(5)
C4 H4 0.9300
C5 C6 1.373(5)
C5 H5 0.9300
C6 C7 1.402(4)
C6 H6 0.9300
C7 C11 1.511(5)
C8 C10 1.519(5)
C8 C9 1.538(5)
C8 H8 0.9800
C9 H9A 0.9600
C9 H9B 0.9600
C9 H9C 0.9600
C10 H10A 0.9600
C10 H10B 0.9600
C10 H10C 0.9600
C11 C13 1.538(5)
C11 C12 1.540(5)
C11 H11 0.9800
C12 H12A 0.9600
C12 H12B 0.9600
C12 H12C 0.9600
C13 H13A 0.9600
C13 H13B 0.9600
C13 H13C 0.9600
C14 C19 1.397(4)
C14 C15 1.399(4)
C15 C16 1.393(5)
C15 C20 1.516(5)
C16 C17 1.372(5)
C16 H16 0.9300
C17 C18 1.380(5)
C17 H17 0.9300
C18 C19 1.393(5)
C18 H18 0.9300
C19 C23 1.519(5)
C20 C22 1.526(5)
C20 C21 1.528(5)
C20 H20 0.9800
C21 H21A 0.9600
C21 H21B 0.9600
C21 H21C 0.9600
C22 H22A 0.9600
C22 H22B 0.9600
C22 H22C 0.9600
C23 C24 1.517(5)
C23 C25 1.535(5)
C23 H23 0.9800
C24 H24A 0.9600
C24 H24B 0.9600
C24 H24C 0.9600
C25 H25A 0.9600
C25 H25B 0.9600
C25 H25C 0.9600
C26 H26A 0.9600
C26 H26B 0.9600
C26 H26C 0.9600
C27 H27A 0.9600
C27 H27B 0.9600
C27 H27C 0.9600

loop_
_geom_torsion_atom_site_label_1
_geom_torsion_atom_site_label_2
_geom_torsion_atom_site_label_3
_geom_torsion_atom_site_label_4
_geom_torsion
C14 N2 C1 N1 -179.7(3)
C27 N2 C1 N1 0.6(5)
C2 N1 C1 N2 1.7(5)
C26 N1 C1 N2 -179.5(3)
C1 N1 C2 C3 -93.2(4)
C26 N1 C2 C3 88.0(3)
C1 N1 C2 C7 89.7(4)
C26 N1 C2 C7 -89.2(3)
C7 C2 C3 C4 -1.5(4)
N1 C2 C3 C4 -178.5(3)
C7 C2 C3 C8 -179.5(3)
N1 C2 C3 C8 3.5(4)
C2 C3 C4 C5 -0.6(4)
C8 C3 C4 C5 177.5(3)
C3 C4 C5 C6 1.5(5)
C4 C5 C6 C7 -0.3(5)
C5 C6 C7 C2 -1.7(4)
C5 C6 C7 C11 180.0(3)
C3 C2 C7 C6 2.6(4)
N1 C2 C7 C6 179.7(3)
C3 C2 C7 C11 -179.1(3)
N1 C2 C7 C11 -2.0(4)
C2 C3 C8 C10 122.4(3)
C4 C3 C8 C10 -55.6(4)
C2 C3 C8 C9 -113.7(3)
C4 C3 C8 C9 68.3(4)
C6 C7 C11 C13 -62.8(4)
C2 C7 C11 C13 119.0(3)
C6 C7 C11 C12 61.0(4)
C2 C7 C11 C12 -117.2(3)
C1 N2 C14 C19 90.8(3)
C27 N2 C14 C19 -89.5(3)
C1 N2 C14 C15 -93.6(3)
C27 N2 C14 C15 86.1(3)
C19 C14 C15 C16 0.6(4)
N2 C14 C15 C16 -174.7(3)
C19 C14 C15 C20 -175.8(3)
N2 C14 C15 C20 8.8(4)
C14 C15 C16 C17 -0.1(5)
C20 C15 C16 C17 176.5(3)
C15 C16 C17 C18 -0.4(5)
C16 C17 C18 C19 0.4(5)
C17 C18 C19 C14 0.1(4)
C17 C18 C19 C23 -177.6(3)
C15 C14 C19 C18 -0.6(4)
N2 C14 C19 C18 174.7(3)
C15 C14 C19 C23 177.0(3)
N2 C14 C19 C23 -7.7(4)
C16 C15 C20 C22 58.6(4)
C14 C15 C20 C22 -125.0(4)
C16 C15 C20 C21 -65.1(4)
C14 C15 C20 C21 111.2(4)
C18 C19 C23 C24 -61.6(4)
C14 C19 C23 C24 120.9(4)
C18 C19 C23 C25 59.6(5)
C14 C19 C23 C25 -118.0(4)

loop_
_cod_related_entry_id
_cod_related_entry_database
_cod_related_entry_code
1 ChemSpider 30659790
